data_7703232
loop_
_publ_author_name
'Lohrey, Trevor D.'
'Bergman, Robert G.'
'Arnold, John'

_publ_section_title
;
 Controlling dinitrogen functionalization at rhenium through alkali metal
 ion pairing.
;
_journal_issue 48
_journal_name_full 'Dalton transactions (Cambridge, England : 2003)'
_journal_page_first 17936
_journal_page_last 17944
_journal_paper_doi 10.1039/c9dt04489b
_journal_volume 48
_journal_year 2019
_chemical_formula_moiety 'C47 H65 N3 Na O Re'
_chemical_formula_sum 'C47 H65 N3 Na O Re'
_chemical_formula_weight 897.21
_chemical_properties_physical Air-sensitive,Moisture-sensitive
_space_group_crystal_system monoclinic
_space_group_IT_number 4
_space_group_name_Hall 'P 2yb'
_space_group_name_H-M_alt 'P 1 21 1'
_atom_sites_solution_hydrogens geom
_atom_sites_solution_primary iterative
_atom_sites_solution_secondary difmap
_audit_creation_method SHELXL-2014/7
_audit_update_record
;
2019-07-24 deposited with the CCDC.	2019-11-25 downloaded from the CCDC.
;
_cell_angle_alpha 90
_cell_angle_beta 92.124(2)
_cell_angle_gamma 90
_cell_formula_units_Z 4
_cell_length_a 12.2440(6)
_cell_length_b 19.7563(10)
_cell_length_c 17.8939(9)
_cell_measurement_reflns_used 56677
_cell_measurement_temperature 100(2)
_cell_measurement_theta_max 27.097
_cell_measurement_theta_min 1.168
_cell_volume 4325.5(4)
_computing_cell_refinement 'SAINT V8.38A Bruker, Madison WI'
_computing_data_collection 'Bruker APEX3 Bruker, Madison WI'
_computing_data_reduction 'SAINT V8.38A Bruker, Madison WI'
_computing_molecular_graphics ORTEP-32
_computing_publication_material WinGX
_computing_structure_refinement 'SHELXL-2014/7 (Sheldrick, 2014)'
_computing_structure_solution SHELXT
_diffrn_ambient_temperature 100(2)
_diffrn_detector_area_resol_mean 10.42
_diffrn_measured_fraction_theta_full 0.999
_diffrn_measured_fraction_theta_max 0.999
_diffrn_measurement_device_type 'Bruker D8 with PHOTON II CPAD detector'
_diffrn_measurement_method '\f and \w shutterless scans'
_diffrn_radiation_monochromator 'silicon 111'
_diffrn_radiation_type synchrotron
_diffrn_radiation_wavelength 0.7288
_diffrn_reflns_av_R_equivalents 0.0637
_diffrn_reflns_av_unetI/netI 0.0664
_diffrn_reflns_Laue_measured_fraction_full 0.999
_diffrn_reflns_Laue_measured_fraction_max 0.999
_diffrn_reflns_limit_h_max 15
_diffrn_reflns_limit_h_min -15
_diffrn_reflns_limit_k_max 24
_diffrn_reflns_limit_k_min -24
_diffrn_reflns_limit_l_max 22
_diffrn_reflns_limit_l_min -22
_diffrn_reflns_number 56677
_diffrn_reflns_point_group_measured_fraction_full 0.999
_diffrn_reflns_point_group_measured_fraction_max 0.999
_diffrn_reflns_theta_full 25.930
_diffrn_reflns_theta_max 27.097
_diffrn_reflns_theta_min 1.168
_diffrn_source 'Advanced Light Source, station 12.2.1'
_exptl_absorpt_coefficient_mu 3.024
_exptl_absorpt_correction_T_max 0.7457
_exptl_absorpt_correction_T_min 0.5959
_exptl_absorpt_correction_type multi-scan
_exptl_absorpt_process_details SADABS
_exptl_crystal_colour orange
_exptl_crystal_density_diffrn 1.378
_exptl_crystal_description lath
_exptl_crystal_F_000 1848
_exptl_crystal_recrystallization_method 'Re-crystallisation from solvent: diethyl ether'
_exptl_crystal_size_max 0.125
_exptl_crystal_size_mid 0.035
_exptl_crystal_size_min 0.015
_refine_diff_density_max 1.277
_refine_diff_density_min -2.662
_refine_diff_density_rms 0.159
_refine_ls_abs_structure_details
;
 Refined as an inversion twin.
;
_refine_ls_abs_structure_Flack 0.369(7)
_refine_ls_extinction_method none
_refine_ls_goodness_of_fit_ref 1.020
_refine_ls_hydrogen_treatment constr
_refine_ls_matrix_type full
_refine_ls_number_parameters 1032
_refine_ls_number_reflns 17653
_refine_ls_number_restraints 7
_refine_ls_restrained_S_all 1.021
_refine_ls_R_factor_all 0.0371
_refine_ls_R_factor_gt 0.0357
_refine_ls_shift/su_max 0.003
_refine_ls_shift/su_mean 0.000
_refine_ls_structure_factor_coef Fsqd
_refine_ls_weighting_details 'w=1/[\s^2^(Fo^2^)+(0.0567P)^2^] where P=(Fo^2^+2Fc^2^)/3'
_refine_ls_weighting_scheme calc
_refine_ls_wR_factor_gt 0.0911
_refine_ls_wR_factor_ref 0.0920
_reflns_Friedel_coverage 0.941
_reflns_Friedel_fraction_full 1.000
_reflns_Friedel_fraction_max 1.000
_reflns_number_gt 16984
_reflns_number_total 17653
_reflns_threshold_expression 'I > 2\s(I)'
_cod_data_source_file c9dt04489b2.cif
_cod_data_source_block shelx_CCDC5
_cod_depositor_comments
;
The following automatic conversions were performed:

data item '_atom_sites_solution_secondary' value 'diffmap' was
changed to 'difmap'.

Automatic conversion script
Id: cif_fix_values 7556 2019-12-06 15:28:31Z antanas 
;
_cod_original_sg_symbol_H-M 'P 21'
_cod_database_code 7703232
_shelx_shelxl_version_number 2014/7
_shelx_space_group_comment
;
The symmetry employed for this shelxl refinement is uniquely defined
by the following loop, which should always be used as a source of
symmetry information in preference to the above space-group names.
They are only intended as comments.
;

loop_
_space_group_symop_operation_xyz
'x, y, z'
'-x, y+1/2, -z'

loop_
_atom_site_label
_atom_site_type_symbol
_atom_site_fract_x
_atom_site_fract_y
_atom_site_fract_z
_atom_site_U_iso_or_equiv
_atom_site_adp_type
_atom_site_occupancy
_atom_site_site_symmetry_order
_atom_site_calc_flag
_atom_site_refinement_flags_posn
_atom_site_refinement_flags_adp
_atom_site_refinement_flags_occupancy
_atom_site_disorder_assembly
_atom_site_disorder_group
C1 C 0.2791(6) 0.4883(4) 0.4528(4) 0.0195(14) Uani 1 1 d . . . . .
C2 C 0.0607(6) 0.4458(4) 0.4968(5) 0.0327(19) Uani 1 1 d . . . . .
H2 H 0.0831 0.4046 0.4748 0.039 Uiso 1 1 calc R U . . .
C3 C 0.0126(6) 0.5006(5) 0.4575(5) 0.032(2) Uani 1 1 d . . . . .
H3 H -0.0026 0.5029 0.4051 0.038 Uiso 1 1 calc R U . . .
C4 C -0.0087(6) 0.5514(5) 0.5101(5) 0.035(2) Uani 1 1 d . . . . .
H4 H -0.0408 0.5941 0.4989 0.042 Uiso 1 1 calc R U . . .
C5 C 0.0251(6) 0.5290(6) 0.5819(4) 0.0332(18) Uani 1 1 d . . . . .
H5 H 0.0193 0.5533 0.6274 0.040 Uiso 1 1 calc R U . . .
C6 C 0.0706(6) 0.4613(4) 0.5731(5) 0.0293(19) Uani 1 1 d . . . . .
H6 H 0.1010 0.4332 0.6117 0.035 Uiso 1 1 calc R U . . .
C7 C 0.3639(6) 0.3945(4) 0.3858(4) 0.0257(17) Uani 1 1 d . . . . .
C8 C 0.2776(7) 0.3595(4) 0.3493(5) 0.0297(17) Uani 1 1 d . . . . .
C9 C 0.1687(7) 0.3928(5) 0.3325(5) 0.0312(19) Uani 1 1 d . . . . .
H9A H 0.1593 0.4004 0.2786 0.047 Uiso 1 1 calc R U . . .
H9B H 0.1659 0.4363 0.3588 0.047 Uiso 1 1 calc R U . . .
H9C H 0.1100 0.3634 0.3494 0.047 Uiso 1 1 calc R U . . .
C10 C 0.2964(8) 0.2954(5) 0.3215(6) 0.046(2) Uani 1 1 d . . . . .
H10 H 0.2379 0.2712 0.2976 0.055 Uiso 1 1 calc R U . . .
C11 C 0.3986(9) 0.2658(5) 0.3279(7) 0.054(3) Uani 1 1 d . . . . .
H11 H 0.4101 0.2215 0.3089 0.065 Uiso 1 1 calc R U . . .
C12 C 0.4830(8) 0.3008(5) 0.3617(6) 0.043(2) Uani 1 1 d . . . . .
H12 H 0.5532 0.2804 0.3657 0.052 Uiso 1 1 calc R U . . .
C13 C 0.4689(6) 0.3656(4) 0.3905(5) 0.0298(18) Uani 1 1 d . . . . .
C14 C 0.5632(7) 0.4031(5) 0.4249(5) 0.037(2) Uani 1 1 d . . . . .
H14A H 0.5765 0.4441 0.3957 0.055 Uiso 1 1 calc R U . . .
H14B H 0.6283 0.3742 0.4253 0.055 Uiso 1 1 calc R U . . .
H14C H 0.5470 0.4157 0.4763 0.055 Uiso 1 1 calc R U . . .
C15 C 0.4751(7) 0.5781(5) 0.6569(4) 0.0269(17) Uani 1 1 d . . . . .
H15A H 0.4448 0.5694 0.7059 0.040 Uiso 1 1 calc R U . . .
H15B H 0.5184 0.6198 0.6591 0.040 Uiso 1 1 calc R U . . .
H15C H 0.5220 0.5402 0.6433 0.040 Uiso 1 1 calc R U . . .
C16 C 0.3836(6) 0.5856(4) 0.5992(4) 0.0227(16) Uani 1 1 d . . . . .
C17 C 0.3957(6) 0.6348(4) 0.5436(4) 0.0239(16) Uani 1 1 d . . . . .
H17 H 0.4675 0.6520 0.5380 0.029 Uiso 1 1 calc R U . . .
C18 C 0.3132(6) 0.6619(4) 0.4948(4) 0.0203(16) Uani 1 1 d . . . . .
C19 C 0.3391(7) 0.7305(4) 0.4593(5) 0.0298(18) Uani 1 1 d . . . . .
H19A H 0.3497 0.7245 0.4057 0.045 Uiso 1 1 calc R U . . .
H19B H 0.4059 0.7491 0.4832 0.045 Uiso 1 1 calc R U . . .
H19C H 0.2783 0.7618 0.4665 0.045 Uiso 1 1 calc R U . . .
C20 C 0.1357(6) 0.6698(4) 0.4384(4) 0.0251(16) Uani 1 1 d . . . . .
C21 C 0.0644(7) 0.7121(4) 0.4777(5) 0.036(2) Uani 1 1 d . . . . .
C22 C -0.0398(11) 0.7177(5) 0.5983(7) 0.068(4) Uani 1 1 d . . . . .
H22A H -0.0797 0.7587 0.5831 0.102 Uiso 1 1 calc R U . . .
H22B H -0.0284 0.7175 0.6528 0.102 Uiso 1 1 calc R U . . .
H22C H -0.0821 0.6777 0.5828 0.102 Uiso 1 1 calc R U . . .
C23 C 0.0694(9) 0.7166(6) 0.5620(5) 0.053(3) Uani 1 1 d . . . . .
H23 H 0.1092 0.6754 0.5810 0.064 Uiso 1 1 calc R U . . .
C24 C 0.1342(10) 0.7783(7) 0.5906(7) 0.077(4) Uani 1 1 d . . . . .
H24A H 0.2119 0.7720 0.5809 0.116 Uiso 1 1 calc R U . . .
H24B H 0.1251 0.7834 0.6445 0.116 Uiso 1 1 calc R U . . .
H24C H 0.1072 0.8190 0.5647 0.116 Uiso 1 1 calc R U . . .
C25 C -0.0151(8) 0.7483(5) 0.4367(6) 0.039(2) Uani 1 1 d . . . . .
H25 H -0.0634 0.7766 0.4628 0.047 Uiso 1 1 calc R U . . .
C26 C -0.0264(7) 0.7447(4) 0.3611(5) 0.0337(19) Uani 1 1 d . . . . .
H26 H -0.0804 0.7708 0.3347 0.040 Uiso 1 1 calc R U . . .
C27 C 0.0429(7) 0.7019(5) 0.3230(5) 0.0352(19) Uani 1 1 d . . . . .
H27 H 0.0347 0.6983 0.2702 0.042 Uiso 1 1 calc R U . . .
C28 C 0.1241(7) 0.6642(4) 0.3606(5) 0.0270(17) Uani 1 1 d . . . . .
C29 C 0.1280(9) 0.5684(5) 0.2696(5) 0.045(2) Uani 1 1 d . . . . .
H29A H 0.0826 0.5428 0.3036 0.067 Uiso 1 1 calc R U . . .
H29B H 0.1761 0.5373 0.2437 0.067 Uiso 1 1 calc R U . . .
H29C H 0.0810 0.5924 0.2328 0.067 Uiso 1 1 calc R U . . .
C30 C 0.1968(7) 0.6193(5) 0.3142(5) 0.0337(19) Uani 1 1 d . . . . .
H30 H 0.2486 0.5942 0.3486 0.040 Uiso 1 1 calc R U . . .
C31 C 0.2634(8) 0.6612(5) 0.2592(5) 0.040(2) Uani 1 1 d . . . . .
H31A H 0.2134 0.6857 0.2248 0.060 Uiso 1 1 calc R U . . .
H31B H 0.3095 0.6309 0.2306 0.060 Uiso 1 1 calc R U . . .
H31C H 0.3097 0.6936 0.2872 0.060 Uiso 1 1 calc R U . . .
C32 C 0.2824(6) 0.5041(4) 0.6671(4) 0.0231(16) Uani 1 1 d . . . . .
C33 C 0.2312(5) 0.5339(5) 0.7280(4) 0.0241(15) Uani 1 1 d . . . . .
C34 C 0.0836(7) 0.6147(5) 0.7679(6) 0.041(2) Uani 1 1 d . . . . .
H34A H 0.0978 0.6144 0.8221 0.062 Uiso 1 1 calc R U . . .
H34B H 0.0348 0.5771 0.7539 0.062 Uiso 1 1 calc R U . . .
H34C H 0.0490 0.6576 0.7530 0.062 Uiso 1 1 calc R U . . .
C35 C 0.1922(6) 0.6069(4) 0.7280(5) 0.0276(17) Uani 1 1 d . . . . .
H35 H 0.1792 0.6210 0.6747 0.033 Uiso 1 1 calc R U . . .
C36 C 0.2722(8) 0.6565(5) 0.7641(6) 0.048(3) Uani 1 1 d . . . . .
H36A H 0.2869 0.6438 0.8164 0.073 Uiso 1 1 calc R U . . .
H36B H 0.2409 0.7022 0.7618 0.073 Uiso 1 1 calc R U . . .
H36C H 0.3406 0.6558 0.7373 0.073 Uiso 1 1 calc R U . . .
C37 C 0.2148(6) 0.4928(5) 0.7914(4) 0.0302(19) Uani 1 1 d . . . . .
H37 H 0.1807 0.5117 0.8334 0.036 Uiso 1 1 calc R U . . .
C38 C 0.2469(7) 0.4267(5) 0.7935(5) 0.034(2) Uani 1 1 d . . . . .
H38 H 0.2349 0.4000 0.8366 0.040 Uiso 1 1 calc R U . . .
C39 C 0.2971(7) 0.3986(4) 0.7324(5) 0.0313(18) Uani 1 1 d . . . . .
H39 H 0.3175 0.3522 0.7337 0.038 Uiso 1 1 calc R U . . .
C41 C 0.3169(8) 0.3441(5) 0.5720(6) 0.040(2) Uani 1 1 d . . . . .
H41A H 0.3030 0.3105 0.6107 0.060 Uiso 1 1 calc R U . . .
H41B H 0.3599 0.3235 0.5330 0.060 Uiso 1 1 calc R U . . .
H41C H 0.2471 0.3603 0.5500 0.060 Uiso 1 1 calc R U . . .
C40 C 0.3178(6) 0.4369(4) 0.6696(4) 0.0263(16) Uani 1 1 d . . . . .
C42 C 0.3802(7) 0.4039(4) 0.6069(4) 0.0269(17) Uani 1 1 d . . . . .
H42 H 0.3899 0.4385 0.5669 0.032 Uiso 1 1 calc R U . . .
C43 C 0.4940(8) 0.3810(5) 0.6352(5) 0.040(2) Uani 1 1 d . . . . .
H43A H 0.4867 0.3488 0.6764 0.060 Uiso 1 1 calc R U . . .
H43B H 0.5361 0.4204 0.6530 0.060 Uiso 1 1 calc R U . . .
H43C H 0.5320 0.3591 0.5945 0.060 Uiso 1 1 calc R U . . .
C44 C 0.7136(8) 0.5461(9) 0.5207(6) 0.080(5) Uani 1 1 d . . . . .
H44A H 0.6833 0.5831 0.5499 0.120 Uiso 1 1 calc R U . . .
H44B H 0.7831 0.5313 0.5442 0.120 Uiso 1 1 calc R U . . .
H44C H 0.6620 0.5082 0.5188 0.120 Uiso 1 1 calc R U . . .
C45 C 0.7316(8) 0.5694(8) 0.4457(7) 0.070(4) Uani 1 1 d . . . . .
H45A H 0.7817 0.6087 0.4474 0.084 Uiso 1 1 calc R U . . .
H45B H 0.7660 0.5329 0.4168 0.084 Uiso 1 1 calc R U . . .
C46 C 0.6443(8) 0.6184(7) 0.3393(6) 0.057(3) Uani 1 1 d . . . . .
H46A H 0.6702 0.5843 0.3035 0.069 Uiso 1 1 calc R U . . .
H46B H 0.6990 0.6552 0.3433 0.069 Uiso 1 1 calc R U . . .
C47 C 0.5380(9) 0.6458(7) 0.3125(7) 0.066(3) Uani 1 1 d . . . . .
H47A H 0.4873 0.6085 0.3016 0.100 Uiso 1 1 calc R U . . .
H47B H 0.5479 0.6723 0.2669 0.100 Uiso 1 1 calc R U . . .
H47C H 0.5083 0.6750 0.3511 0.100 Uiso 1 1 calc R U . . .
C48 C 0.7298(5) 0.5295(5) 0.0581(4) 0.0198(14) Uani 1 1 d . . . . .
C49 C 0.9598(7) 0.5580(5) 0.0300(6) 0.044(3) Uani 1 1 d . . . . .
H49 H 0.9412 0.5985 0.0552 0.053 Uiso 1 1 calc R U . . .
C50 C 0.9542(7) 0.5485(4) -0.0493(6) 0.035(2) Uani 1 1 d . . . . .
H50 H 0.9297 0.5803 -0.0862 0.042 Uiso 1 1 calc R U . . .
C51 C 0.9933(6) 0.4810(5) -0.0618(5) 0.0322(18) Uani 1 1 d . . . . .
H51 H 1.0016 0.4605 -0.1093 0.039 Uiso 1 1 calc R U . . .
C52 C 1.0169(6) 0.4506(5) 0.0069(6) 0.040(2) Uani 1 1 d . . . . .
H52 H 1.0423 0.4054 0.0134 0.048 Uiso 1 1 calc R U . . .
C53 C 0.9979(7) 0.4965(6) 0.0657(5) 0.043(2) Uani 1 1 d . . . . .
H53 H 1.0081 0.4885 0.1178 0.052 Uiso 1 1 calc R U . . .
C54 C 0.6429(7) 0.2920(4) 0.0527(5) 0.0302(19) Uani 1 1 d . . . . .
H54A H 0.6275 0.2587 0.0131 0.045 Uiso 1 1 calc R U . . .
H54B H 0.5763 0.3005 0.0799 0.045 Uiso 1 1 calc R U . . .
H54C H 0.7000 0.2744 0.0873 0.045 Uiso 1 1 calc R U . . .
C55 C 0.6816(6) 0.3576(4) 0.0182(4) 0.0235(17) Uani 1 1 d . . . . .
C56 C 0.6071(6) 0.3874(4) -0.0326(4) 0.0230(16) Uani 1 1 d . . . . .
H56 H 0.5335 0.3727 -0.0301 0.028 Uiso 1 1 calc R U . . .
C57 C 0.6280(6) 0.4375(4) -0.0882(4) 0.0199(15) Uani 1 1 d . . . . .
C58 C 0.5389(6) 0.4491(4) -0.1481(4) 0.0274(17) Uani 1 1 d . . . . .
H58A H 0.4913 0.4860 -0.1327 0.041 Uiso 1 1 calc R U . . .
H58B H 0.4957 0.4076 -0.1550 0.041 Uiso 1 1 calc R U . . .
H58C H 0.5723 0.4610 -0.1952 0.041 Uiso 1 1 calc R U . . .
C59 C 0.8547(6) 0.3446(4) 0.0816(4) 0.0218(15) Uani 1 1 d . . . . .
C60 C 0.9163(7) 0.2943(4) 0.0465(5) 0.0289(18) Uani 1 1 d . . . . .
C61 C 0.9954(10) 0.2799(6) -0.0801(6) 0.057(3) Uani 1 1 d . . . . .
H61A H 1.0233 0.3263 -0.0768 0.086 Uiso 1 1 calc R U . . .
H61B H 0.9775 0.2687 -0.1325 0.086 Uiso 1 1 calc R U . . .
H61C H 1.0512 0.2485 -0.0602 0.086 Uiso 1 1 calc R U . . .
C62 C 0.8947(9) 0.2739(5) -0.0355(6) 0.047(2) Uani 1 1 d . . . . .
H62 H 0.8377 0.3048 -0.0578 0.056 Uiso 1 1 calc R U . . .
C63 C 0.8498(8) 0.1995(5) -0.0395(7) 0.061(3) Uani 1 1 d . . . . .
H63A H 0.8245 0.1894 -0.0909 0.092 Uiso 1 1 calc R U . . .
H63B H 0.7888 0.1949 -0.0060 0.092 Uiso 1 1 calc R U . . .
H63C H 0.9082 0.1679 -0.0243 0.092 Uiso 1 1 calc R U . . .
C64 C 0.9974(7) 0.2612(5) 0.0875(6) 0.034(2) Uani 1 1 d . . . . .
H64 H 1.0396 0.2275 0.0641 0.041 Uiso 1 1 calc R U . . .
C65 C 1.0184(7) 0.2759(4) 0.1617(5) 0.0329(19) Uani 1 1 d . . . . .
H65 H 1.0763 0.2537 0.1888 0.039 Uiso 1 1 calc R U . . .
C66 C 0.9549(7) 0.3230(4) 0.1964(5) 0.0317(19) Uani 1 1 d . . . . .
H66 H 0.9679 0.3320 0.2481 0.038 Uiso 1 1 calc R U . . .
C67 C 0.8720(6) 0.3579(4) 0.1574(5) 0.0264(17) Uani 1 1 d . . . . .
C68 C 0.8633(9) 0.4499(5) 0.2577(6) 0.044(2) Uani 1 1 d . . . . .
H68A H 0.8872 0.4204 0.2992 0.067 Uiso 1 1 calc R U . . .
H68B H 0.8146 0.4850 0.2762 0.067 Uiso 1 1 calc R U . . .
H68C H 0.9272 0.4712 0.2361 0.067 Uiso 1 1 calc R U . . .
C69 C 0.8024(7) 0.4080(5) 0.1980(5) 0.034(2) Uani 1 1 d . . . . .
H69 H 0.7710 0.4402 0.1599 0.041 Uiso 1 1 calc R U . . .
C70 C 0.7064(8) 0.3732(6) 0.2353(6) 0.059(3) Uani 1 1 d . . . . .
H70A H 0.6599 0.3507 0.1970 0.088 Uiso 1 1 calc R U . . .
H70B H 0.6634 0.4071 0.2613 0.088 Uiso 1 1 calc R U . . .
H70C H 0.7345 0.3395 0.2713 0.088 Uiso 1 1 calc R U . . .
C71 C 0.7396(6) 0.5122(4) -0.1537(4) 0.0236(16) Uani 1 1 d . . . . .
C72 C 0.7929(6) 0.4810(5) -0.2129(4) 0.0264(15) Uani 1 1 d . . . . .
C73 C 0.9380(7) 0.3958(5) -0.2483(5) 0.036(2) Uani 1 1 d . . . . .
H73A H 0.9260 0.4037 -0.3021 0.055 Uiso 1 1 calc R U . . .
H73B H 0.9625 0.3491 -0.2400 0.055 Uiso 1 1 calc R U . . .
H73C H 0.9939 0.4271 -0.2284 0.055 Uiso 1 1 calc R U . . .
C74 C 0.8305(6) 0.4075(4) -0.2083(5) 0.0276(18) Uani 1 1 d . . . . .
H74 H 0.8440 0.3961 -0.1543 0.033 Uiso 1 1 calc R U . . .
C75 C 0.7434(8) 0.3580(5) -0.2402(6) 0.042(2) Uani 1 1 d . . . . .
H75A H 0.6769 0.3620 -0.2118 0.063 Uiso 1 1 calc R U . . .
H75B H 0.7713 0.3116 -0.2364 0.063 Uiso 1 1 calc R U . . .
H75C H 0.7267 0.3690 -0.2928 0.063 Uiso 1 1 calc R U . . .
C76 C 0.8117(7) 0.5180(5) -0.2758(4) 0.0302(19) Uani 1 1 d . . . . .
H76 H 0.8444 0.4965 -0.3169 0.036 Uiso 1 1 calc R U . . .
C77 C 0.7837(7) 0.5875(5) -0.2813(5) 0.0334(19) Uani 1 1 d . . . . .
H77 H 0.7986 0.6130 -0.3248 0.040 Uiso 1 1 calc R U . . .
C78 C 0.7340(7) 0.6169(4) -0.2215(4) 0.0276(17) Uani 1 1 d . . . . .
H78 H 0.7163 0.6636 -0.2240 0.033 Uiso 1 1 calc R U . . .
C79 C 0.7088(6) 0.5811(4) -0.1581(4) 0.0254(16) Uani 1 1 d . . . . .
C80 C 0.7199(8) 0.6739(5) -0.0612(5) 0.040(2) Uani 1 1 d . . . . .
H80A H 0.7856 0.6543 -0.0369 0.060 Uiso 1 1 calc R U . . .
H80B H 0.6779 0.6980 -0.0239 0.060 Uiso 1 1 calc R U . . .
H80C H 0.7411 0.7057 -0.1002 0.060 Uiso 1 1 calc R U . . .
C81 C 0.6497(7) 0.6174(4) -0.0964(5) 0.0290(18) Uani 1 1 d . . . . .
H81 H 0.6348 0.5835 -0.0565 0.035 Uiso 1 1 calc R U . . .
C82 C 0.5400(8) 0.6455(5) -0.1258(5) 0.041(2) Uani 1 1 d . . . . .
H82A H 0.4996 0.6637 -0.0841 0.062 Uiso 1 1 calc R U . . .
H82B H 0.4975 0.6092 -0.1503 0.062 Uiso 1 1 calc R U . . .
H82C H 0.5527 0.6816 -0.1620 0.062 Uiso 1 1 calc R U . . .
C83 C 0.6383(6) 0.6243(4) 0.1155(4) 0.0236(16) Uani 1 1 d . . . . .
C84 C 0.5334(7) 0.6519(4) 0.1012(5) 0.0312(18) Uani 1 1 d . . . . .
C85 C 0.4443(7) 0.6111(5) 0.0647(5) 0.036(2) Uani 1 1 d . . . . .
H85A H 0.3820 0.6407 0.0518 0.055 Uiso 1 1 calc R U . . .
H85B H 0.4212 0.5757 0.0991 0.055 Uiso 1 1 calc R U . . .
H85C H 0.4708 0.5902 0.0191 0.055 Uiso 1 1 calc R U . . .
C86 C 0.5155(8) 0.7195(5) 0.1188(5) 0.045(2) Uani 1 1 d . . . . .
H86 H 0.4459 0.7393 0.1083 0.054 Uiso 1 1 calc R U . . .
C87 C 0.5999(10) 0.7586(5) 0.1518(6) 0.055(3) Uani 1 1 d . . . . .
H87 H 0.5877 0.8048 0.1633 0.066 Uiso 1 1 calc R U . . .
C88 C 0.6989(9) 0.7301(5) 0.1675(5) 0.042(2) Uani 1 1 d . . . . .
H88 H 0.7554 0.7571 0.1897 0.051 Uiso 1 1 calc R U . . .
C89 C 0.7203(7) 0.6626(4) 0.1520(5) 0.0311(18) Uani 1 1 d . . . . .
C90 C 0.8297(7) 0.6333(4) 0.1780(5) 0.0305(19) Uani 1 1 d . . . . .
H90A H 0.8337 0.5857 0.1628 0.046 Uiso 1 1 calc R U . . .
H90B H 0.8375 0.6365 0.2326 0.046 Uiso 1 1 calc R U . . .
H90C H 0.8887 0.6588 0.1553 0.046 Uiso 1 1 calc R U . . .
C91 C 0.397(2) 0.4662(17) 0.2157(14) 0.048(7) Uani 0.494(18) 1 d . . P A 1
H91A H 0.4357 0.4244 0.2297 0.072 Uiso 0.494(18) 1 calc R U P A 1
H91B H 0.3567 0.4826 0.2584 0.072 Uiso 0.494(18) 1 calc R U P A 1
H91C H 0.4497 0.5006 0.2011 0.072 Uiso 0.494(18) 1 calc R U P A 1
C92 C 0.3201(15) 0.4526(10) 0.1529(12) 0.049(6) Uani 0.494(18) 1 d . . P A 1
H92A H 0.2727 0.4139 0.1653 0.059 Uiso 0.494(18) 1 calc R U P A 1
H92B H 0.2728 0.4926 0.1438 0.059 Uiso 0.494(18) 1 calc R U P A 1
C93 C 0.3110(15) 0.4238(11) 0.0219(11) 0.033(5) Uani 0.494(18) 1 d . . P A 1
H93A H 0.2464 0.4539 0.0214 0.040 Uiso 0.494(18) 1 calc R U P A 1
H93B H 0.3519 0.4330 -0.0237 0.040 Uiso 0.494(18) 1 calc R U P A 1
C94 C 0.278(3) 0.358(3) 0.022(3) 0.050(9) Uani 0.494(18) 1 d . . P A 1
H94A H 0.3406 0.3285 0.0343 0.076 Uiso 0.494(18) 1 calc R U P A 1
H94B H 0.2468 0.3458 -0.0274 0.076 Uiso 0.494(18) 1 calc R U P A 1
H94C H 0.2223 0.3516 0.0596 0.076 Uiso 0.494(18) 1 calc R U P A 1
N1 N 0.3543(5) 0.4603(3) 0.4145(4) 0.0224(14) Uani 1 1 d . . . . .
N2 N 0.2163(5) 0.6323(3) 0.4785(3) 0.0220(13) Uani 1 1 d . . . . .
N3 N 0.2968(4) 0.5454(3) 0.6010(3) 0.0182(13) Uani 1 1 d . . . . .
N4 N 0.6534(5) 0.5559(3) 0.0949(4) 0.0247(14) Uani 1 1 d . . . . .
N5 N 0.7763(5) 0.3847(3) 0.0369(3) 0.0207(13) Uani 1 1 d . . . . .
N6 N 0.7188(5) 0.4724(3) -0.0872(3) 0.0193(13) Uani 1 1 d . . . . .
O1 O 0.6317(5) 0.5878(4) 0.4110(4) 0.0444(17) Uani 1 1 d . . . . .
O2 O 0.3784(12) 0.4373(9) 0.0860(11) 0.036(4) Uani 0.494(18) 1 d . . P A 1
Na1 Na 0.4634(3) 0.55399(17) 0.4450(2) 0.0368(8) Uani 1 1 d . . . . .
Na2 Na 0.5478(3) 0.46122(19) 0.0761(3) 0.0593(13) Uani 1 1 d . U . . .
Re1 Re 0.17907(2) 0.52924(2) 0.51066(2) 0.01766(8) Uani 1 1 d . . . . .
Re2 Re 0.83240(2) 0.48393(2) 0.00571(2) 0.01788(8) Uani 1 1 d . . . . .
C92A C 0.394(3) 0.4245(15) 0.2044(14) 0.060(8) Uani 0.506(18) 1 d . . P A 2
H92C H 0.4260 0.3817 0.2238 0.072 Uiso 0.506(18) 1 calc R U P A 2
H92D H 0.3206 0.4298 0.2250 0.072 Uiso 0.506(18) 1 calc R U P A 2
C93A C 0.302(2) 0.3769(12) 0.0978(16) 0.072(8) Uani 0.506(18) 1 d . . P A 2
H93C H 0.2306 0.3928 0.1150 0.086 Uiso 0.506(18) 1 calc R U P A 2
H93D H 0.3161 0.3315 0.1197 0.086 Uiso 0.506(18) 1 calc R U P A 2
C91A C 0.463(2) 0.4806(14) 0.2280(13) 0.057(6) Uani 0.506(18) 1 d . . P A 2
H91D H 0.5375 0.4725 0.2127 0.086 Uiso 0.506(18) 1 calc R U P A 2
H91E H 0.4620 0.4850 0.2825 0.086 Uiso 0.506(18) 1 calc R U P A 2
H91F H 0.4348 0.5223 0.2047 0.086 Uiso 0.506(18) 1 calc R U P A 2
O2A O 0.3849(14) 0.4221(9) 0.1242(12) 0.047(5) Uani 0.506(18) 1 d . . P A 2
C94A C 0.297(5) 0.371(4) 0.011(3) 0.11(3) Uani 0.506(18) 1 d . . P A 2
H94D H 0.2701 0.4137 -0.0103 0.172 Uiso 0.506(18) 1 calc R U P A 2
H94E H 0.2466 0.3343 -0.0035 0.172 Uiso 0.506(18) 1 calc R U P A 2
H94F H 0.3696 0.3612 -0.0064 0.172 Uiso 0.506(18) 1 calc R U P A 2

loop_
_atom_site_aniso_label
_atom_site_aniso_U_11
_atom_site_aniso_U_22
_atom_site_aniso_U_33
_atom_site_aniso_U_23
_atom_site_aniso_U_13
_atom_site_aniso_U_12
C1 0.021(3) 0.016(4) 0.022(3) -0.002(3) 0.005(3) -0.004(3)
C2 0.025(4) 0.029(4) 0.045(5) -0.009(4) 0.010(4) -0.012(4)
C3 0.013(3) 0.050(5) 0.032(4) 0.000(4) -0.005(3) -0.007(3)
C4 0.013(3) 0.044(5) 0.049(5) 0.000(4) 0.001(3) 0.006(3)
C5 0.017(3) 0.057(5) 0.026(4) -0.010(5) 0.009(3) -0.006(5)
C6 0.019(4) 0.039(5) 0.030(4) 0.007(3) 0.002(3) -0.013(3)
C7 0.029(4) 0.020(4) 0.029(4) -0.001(3) 0.007(3) 0.003(3)
C8 0.037(4) 0.024(4) 0.028(4) -0.003(3) -0.004(3) 0.000(3)
C9 0.025(4) 0.034(5) 0.034(5) -0.007(4) 0.001(4) -0.003(4)
C10 0.042(5) 0.036(5) 0.059(7) -0.018(5) -0.012(5) 0.002(4)
C11 0.057(6) 0.030(5) 0.073(8) -0.023(5) -0.008(5) 0.008(5)
C12 0.039(5) 0.039(5) 0.052(6) -0.005(4) -0.002(4) 0.017(4)
C13 0.027(4) 0.031(4) 0.031(4) -0.004(3) -0.001(3) 0.007(3)
C14 0.024(4) 0.045(5) 0.041(5) -0.003(4) 0.002(4) 0.008(4)
C15 0.027(4) 0.034(4) 0.020(4) 0.002(3) 0.001(3) -0.003(4)
C16 0.018(3) 0.028(4) 0.023(4) -0.002(3) 0.004(3) 0.004(3)
C17 0.020(4) 0.028(4) 0.024(4) -0.002(3) 0.000(3) -0.004(3)
C18 0.021(3) 0.023(4) 0.017(4) -0.001(3) 0.004(3) -0.004(3)
C19 0.040(5) 0.021(4) 0.028(4) 0.004(3) 0.003(4) -0.005(4)
C20 0.024(4) 0.023(4) 0.029(4) 0.003(3) 0.004(3) 0.001(3)
C21 0.040(5) 0.027(4) 0.040(5) 0.001(4) 0.009(4) 0.017(4)
C22 0.107(10) 0.039(6) 0.062(8) -0.001(5) 0.048(8) 0.014(6)
C23 0.069(7) 0.063(7) 0.028(5) -0.007(4) 0.001(5) 0.042(6)
C24 0.048(6) 0.120(12) 0.064(8) -0.053(8) 0.006(6) 0.001(7)
C25 0.036(5) 0.034(5) 0.048(6) 0.001(4) 0.004(4) 0.015(4)
C26 0.023(4) 0.030(5) 0.048(5) 0.012(4) -0.003(4) 0.010(3)
C27 0.037(4) 0.042(5) 0.026(4) 0.008(4) -0.006(4) 0.001(4)
C28 0.030(4) 0.023(4) 0.028(4) 0.005(3) 0.004(3) 0.001(3)
C29 0.065(6) 0.034(5) 0.034(5) -0.004(4) 0.003(5) 0.006(5)
C30 0.041(5) 0.033(4) 0.027(4) 0.005(4) 0.004(4) 0.009(4)
C31 0.046(5) 0.046(5) 0.027(5) -0.003(4) 0.008(4) -0.002(4)
C32 0.023(3) 0.027(4) 0.019(3) 0.004(3) -0.001(3) -0.002(3)
C33 0.016(3) 0.036(4) 0.020(3) 0.000(4) 0.002(3) -0.005(4)
C34 0.028(4) 0.046(5) 0.050(6) -0.008(4) 0.009(4) 0.011(4)
C35 0.027(4) 0.032(4) 0.024(4) 0.000(3) 0.005(3) 0.003(3)
C36 0.044(5) 0.036(5) 0.066(7) -0.018(5) 0.008(5) 0.001(5)
C37 0.029(4) 0.044(5) 0.018(4) 0.000(4) 0.006(3) -0.001(4)
C38 0.032(4) 0.047(6) 0.022(4) 0.008(4) 0.003(3) -0.005(4)
C39 0.039(5) 0.027(4) 0.028(4) 0.005(3) 0.003(4) 0.002(4)
C41 0.053(6) 0.026(4) 0.042(6) 0.000(4) 0.001(4) 0.000(4)
C40 0.031(4) 0.026(4) 0.022(4) 0.002(3) 0.004(3) -0.002(3)
C42 0.037(4) 0.024(4) 0.020(4) 0.003(3) -0.001(3) 0.007(3)
C43 0.045(5) 0.049(6) 0.027(5) 0.001(4) 0.005(4) 0.015(5)
C44 0.033(5) 0.167(15) 0.039(6) -0.003(8) -0.007(4) -0.015(8)
C45 0.027(5) 0.123(11) 0.061(7) 0.015(8) -0.005(5) -0.009(6)
C46 0.044(6) 0.086(8) 0.043(6) 0.002(6) 0.007(5) 0.001(6)
C47 0.051(6) 0.090(9) 0.058(7) 0.008(7) 0.010(6) 0.004(6)
C48 0.021(3) 0.020(3) 0.019(3) 0.003(3) 0.000(3) -0.003(4)
C49 0.025(4) 0.057(6) 0.052(6) -0.024(5) 0.018(4) -0.030(4)
C50 0.025(4) 0.033(5) 0.048(6) 0.001(4) 0.014(4) -0.010(4)
C51 0.018(3) 0.038(4) 0.041(5) -0.013(5) 0.009(3) -0.007(4)
C52 0.017(4) 0.048(6) 0.054(6) -0.001(5) 0.005(4) -0.005(4)
C53 0.021(4) 0.073(7) 0.036(5) -0.004(5) 0.001(3) -0.016(4)
C54 0.037(5) 0.026(4) 0.028(5) 0.002(3) 0.004(4) -0.004(4)
C55 0.031(4) 0.017(4) 0.023(4) 0.002(3) 0.005(3) 0.002(3)
C56 0.011(3) 0.027(4) 0.031(4) 0.004(3) 0.005(3) -0.005(3)
C57 0.018(3) 0.022(4) 0.020(4) 0.003(3) 0.004(3) 0.002(3)
C58 0.022(4) 0.030(4) 0.031(4) 0.003(3) -0.001(3) -0.003(3)
C59 0.024(4) 0.016(3) 0.025(4) 0.005(3) -0.007(3) 0.000(3)
C60 0.031(4) 0.024(4) 0.031(5) -0.005(3) -0.006(3) 0.002(3)
C61 0.080(8) 0.054(7) 0.037(6) -0.008(5) 0.003(6) 0.025(6)
C62 0.055(6) 0.045(5) 0.040(6) -0.013(4) -0.011(4) 0.029(5)
C63 0.042(5) 0.053(6) 0.088(9) -0.042(6) -0.015(5) 0.010(5)
C64 0.027(4) 0.031(4) 0.043(5) 0.003(4) -0.006(4) 0.009(4)
C65 0.024(4) 0.035(5) 0.039(5) 0.010(4) -0.007(3) 0.000(3)
C66 0.029(4) 0.033(4) 0.033(5) 0.007(3) -0.001(3) -0.005(3)
C67 0.027(4) 0.023(4) 0.030(4) 0.005(3) 0.000(3) -0.006(3)
C68 0.053(6) 0.035(5) 0.047(6) -0.006(4) 0.009(5) -0.007(4)
C69 0.040(5) 0.038(5) 0.024(4) 0.005(4) 0.003(4) 0.005(4)
C70 0.038(5) 0.084(8) 0.056(7) -0.030(6) 0.020(5) -0.016(5)
C71 0.020(3) 0.024(4) 0.027(4) -0.002(3) 0.007(3) 0.000(3)
C72 0.021(3) 0.028(4) 0.031(4) 0.002(4) 0.007(3) 0.001(4)
C73 0.028(4) 0.044(5) 0.038(5) -0.005(4) 0.009(4) 0.006(4)
C74 0.025(4) 0.028(4) 0.030(4) -0.005(3) 0.008(3) -0.001(3)
C75 0.035(5) 0.043(5) 0.048(6) -0.011(4) -0.004(4) -0.004(4)
C76 0.034(4) 0.037(5) 0.021(4) 0.000(4) 0.009(3) 0.003(4)
C77 0.036(4) 0.041(5) 0.023(4) 0.007(4) 0.008(3) -0.007(4)
C78 0.032(4) 0.027(4) 0.023(4) 0.007(3) -0.003(3) -0.002(3)
C79 0.027(4) 0.027(4) 0.023(4) 0.001(3) 0.004(3) -0.003(3)
C80 0.061(6) 0.027(4) 0.032(5) -0.003(4) 0.008(5) -0.010(4)
C81 0.033(4) 0.024(4) 0.031(4) 0.007(3) 0.011(3) 0.007(3)
C82 0.048(5) 0.037(5) 0.040(5) 0.011(4) 0.012(4) 0.024(4)
C83 0.030(4) 0.021(4) 0.020(4) 0.001(3) 0.001(3) 0.005(3)
C84 0.038(4) 0.031(4) 0.025(4) 0.002(3) 0.003(3) 0.010(4)
C85 0.029(4) 0.040(5) 0.041(5) 0.004(4) 0.009(4) 0.013(4)
C86 0.058(6) 0.038(5) 0.038(5) -0.006(4) -0.014(4) 0.028(5)
C87 0.090(8) 0.025(5) 0.050(6) -0.009(4) -0.009(6) 0.021(5)
C88 0.068(6) 0.022(4) 0.036(5) -0.008(4) -0.001(4) 0.004(4)
C89 0.041(5) 0.023(4) 0.029(4) 0.001(3) 0.006(4) 0.003(4)
C90 0.036(5) 0.028(4) 0.027(4) -0.003(3) 0.000(4) -0.005(4)
C91 0.040(12) 0.07(2) 0.032(12) 0.026(14) 0.015(10) 0.012(16)
C92 0.030(9) 0.049(12) 0.071(15) 0.007(10) 0.034(10) 0.006(9)
C93 0.016(8) 0.047(12) 0.037(11) 0.009(9) 0.006(7) 0.004(8)
C94 0.029(13) 0.075(19) 0.05(2) 0.005(14) 0.008(13) 0.029(16)
N1 0.023(3) 0.019(3) 0.026(3) -0.004(2) 0.007(3) -0.001(2)
N2 0.027(3) 0.013(3) 0.026(3) 0.002(2) 0.006(3) 0.003(3)
N3 0.015(3) 0.021(3) 0.019(3) 0.002(2) -0.001(2) 0.002(2)
N4 0.023(3) 0.023(3) 0.029(4) -0.002(3) 0.007(3) 0.000(3)
N5 0.018(3) 0.021(3) 0.022(3) 0.000(2) -0.002(2) 0.003(3)
N6 0.020(3) 0.019(3) 0.019(3) -0.001(2) 0.010(2) -0.001(3)
O1 0.020(3) 0.068(5) 0.045(4) -0.002(3) 0.005(3) -0.002(3)
O2 0.021(6) 0.041(9) 0.047(10) -0.004(8) 0.010(7) -0.004(6)
Na1 0.0255(15) 0.0384(19) 0.048(2) -0.0147(15) 0.0126(15) -0.0108(14)
Na2 0.063(2) 0.037(2) 0.082(3) -0.0210(19) 0.051(2) -0.0214(18)
Re1 0.01446(13) 0.01939(14) 0.01931(13) -0.00011(11) 0.00315(9) 0.00019(10)
Re2 0.01474(13) 0.01889(14) 0.02022(13) -0.00195(11) 0.00326(9) -0.00244(10)
C92A 0.08(2) 0.064(17) 0.038(14) 0.016(13) 0.027(12) 0.014(17)
C93A 0.063(14) 0.051(13) 0.10(2) 0.014(13) -0.001(14) -0.035(12)
C91A 0.077(17) 0.058(14) 0.037(12) 0.003(12) 0.007(13) 0.008(17)
O2A 0.039(8) 0.046(10) 0.057(12) 0.004(9) 0.002(9) -0.010(7)
C94A 0.07(3) 0.21(8) 0.06(3) -0.04(4) 0.03(2) -0.03(3)

loop_
_atom_type_symbol
_atom_type_description
_atom_type_scat_dispersion_real
_atom_type_scat_dispersion_imag
_atom_type_scat_source
C C 0.0034 0.0017 'Calculated using XDISP in WinGX (Farrugia, 1999)'
H H 0.0000 0.0000 'Calculated using XDISP in WinGX (Farrugia, 1999)'
N N 0.0065 0.0035 'Calculated using XDISP in WinGX (Farrugia, 1999)'
O O 0.0115 0.0064 'Calculated using XDISP in WinGX (Farrugia, 1999)'
Na Na 0.0389 0.0265 'Calculated using XDISP in WinGX (Farrugia, 1999)'
Re Re -1.0625 7.5606 'Calculated using XDISP in WinGX (Farrugia, 1999)'

loop_
_geom_angle_atom_site_label_1
_geom_angle_atom_site_label_2
_geom_angle_atom_site_label_3
_geom_angle
N1 C1 Re1 176.8(6)
N1 C1 Na1 63.3(4)
Re1 C1 Na1 114.3(4)
C6 C2 C3 109.8(8)
C6 C2 Re1 72.2(5)
C3 C2 Re1 75.1(5)
C6 C2 H2 125.1
C3 C2 H2 125.1
Re1 C2 H2 119.3
C4 C3 C2 107.4(8)
C4 C3 Re1 74.3(5)
C2 C3 Re1 68.5(4)
C4 C3 H3 126.3
C2 C3 H3 126.3
Re1 C3 H3 122.6
C5 C4 C3 109.3(8)
C5 C4 Re1 71.4(4)
C3 C4 Re1 70.3(4)
C5 C4 H4 125.3
C3 C4 H4 125.3
Re1 C4 H4 124.5
C4 C5 C6 106.9(8)
C4 C5 Re1 73.4(4)
C6 C5 Re1 67.7(4)
C4 C5 H5 126.5
C6 C5 H5 126.5
Re1 C5 H5 123.9
C2 C6 C5 106.5(8)
C2 C6 Re1 70.9(4)
C5 C6 Re1 74.8(4)
C2 C6 H6 126.7
C5 C6 H6 126.7
Re1 C6 H6 119.6
N1 C7 C8 123.7(7)
N1 C7 C13 116.3(7)
C8 C7 C13 119.9(7)
C10 C8 C7 119.1(8)
C10 C8 C9 119.1(8)
C7 C8 C9 121.5(7)
C8 C9 H9A 109.5
C8 C9 H9B 109.5
H9A C9 H9B 109.5
C8 C9 H9C 109.5
H9A C9 H9C 109.5
H9B C9 H9C 109.5
C8 C10 C11 121.4(9)
C8 C10 H10 119.3
C11 C10 H10 119.3
C12 C11 C10 119.3(9)
C12 C11 H11 120.3
C10 C11 H11 120.3
C11 C12 C13 121.8(9)
C11 C12 H12 119.1
C13 C12 H12 119.1
C12 C13 C7 118.4(8)
C12 C13 C14 120.4(8)
C7 C13 C14 121.2(7)
C13 C14 H14A 109.5
C13 C14 H14B 109.5
H14A C14 H14B 109.5
C13 C14 H14C 109.5
H14A C14 H14C 109.5
H14B C14 H14C 109.5
C16 C15 H15A 109.5
C16 C15 H15B 109.5
H15A C15 H15B 109.5
C16 C15 H15C 109.5
H15A C15 H15C 109.5
H15B C15 H15C 109.5
N3 C16 C17 122.5(7)
N3 C16 C15 120.1(7)
C17 C16 C15 117.3(7)
N3 C16 Na1 100.6(5)
C17 C16 Na1 56.6(4)
C15 C16 Na1 110.4(5)
C16 C17 C18 127.3(7)
C16 C17 Na1 95.9(5)
C18 C17 Na1 93.0(5)
C16 C17 H17 116.3
C18 C17 H17 116.3
Na1 C17 H17 79.9
N2 C18 C17 125.1(8)
N2 C18 C19 119.2(7)
C17 C18 C19 115.7(7)
N2 C18 Na1 100.1(5)
C17 C18 Na1 58.6(4)
C19 C18 Na1 111.7(5)
C18 C19 H19A 109.5
C18 C19 H19B 109.5
H19A C19 H19B 109.5
C18 C19 H19C 109.5
H19A C19 H19C 109.5
H19B C19 H19C 109.5
C28 C20 N2 120.6(7)
C28 C20 C21 120.0(8)
N2 C20 C21 119.4(7)
C25 C21 C20 118.2(9)
C25 C21 C23 119.9(8)
C20 C21 C23 121.9(8)
C23 C22 H22A 109.5
C23 C22 H22B 109.5
H22A C22 H22B 109.5
C23 C22 H22C 109.5
H22A C22 H22C 109.5
H22B C22 H22C 109.5
C22 C23 C21 115.3(10)
C22 C23 C24 107.4(8)
C21 C23 C24 112.4(10)
C22 C23 H23 107.1
C21 C23 H23 107.1
C24 C23 H23 107.1
C23 C24 H24A 109.5
C23 C24 H24B 109.5
H24A C24 H24B 109.5
C23 C24 H24C 109.5
H24A C24 H24C 109.5
H24B C24 H24C 109.5
C26 C25 C21 122.8(8)
C26 C25 H25 118.6
C21 C25 H25 118.6
C25 C26 C27 118.5(8)
C25 C26 H26 120.8
C27 C26 H26 120.8
C26 C27 C28 121.6(8)
C26 C27 H27 119.2
C28 C27 H27 119.2
C27 C28 C20 118.8(7)
C27 C28 C30 117.9(7)
C20 C28 C30 123.3(7)
C30 C29 H29A 109.5
C30 C29 H29B 109.5
H29A C29 H29B 109.5
C30 C29 H29C 109.5
H29A C29 H29C 109.5
H29B C29 H29C 109.5
C29 C30 C28 110.3(8)
C29 C30 C31 108.4(7)
C28 C30 C31 111.7(7)
C29 C30 H30 108.8
C28 C30 H30 108.8
C31 C30 H30 108.8
C30 C31 H31A 109.5
C30 C31 H31B 109.5
H31A C31 H31B 109.5
C30 C31 H31C 109.5
H31A C31 H31C 109.5
H31B C31 H31C 109.5
C40 C32 C33 121.4(7)
C40 C32 N3 120.8(7)
C33 C32 N3 117.8(7)
C32 C33 C37 117.4(8)
C32 C33 C35 123.2(7)
C37 C33 C35 119.4(7)
C35 C34 H34A 109.5
C35 C34 H34B 109.5
H34A C34 H34B 109.5
C35 C34 H34C 109.5
H34A C34 H34C 109.5
H34B C34 H34C 109.5
C36 C35 C33 114.6(7)
C36 C35 C34 107.0(7)
C33 C35 C34 111.9(7)
C36 C35 H35 107.7
C33 C35 H35 107.7
C34 C35 H35 107.7
C35 C36 H36A 109.5
C35 C36 H36B 109.5
H36A C36 H36B 109.5
C35 C36 H36C 109.5
H36A C36 H36C 109.5
H36B C36 H36C 109.5
C38 C37 C33 121.5(8)
C38 C37 H37 119.2
C33 C37 H37 119.2
C37 C38 C39 119.8(8)
C37 C38 H38 120.1
C39 C38 H38 120.1
C40 C39 C38 121.2(8)
C40 C39 H39 119.4
C38 C39 H39 119.4
C42 C41 H41A 109.5
C42 C41 H41B 109.5
H41A C41 H41B 109.5
C42 C41 H41C 109.5
H41A C41 H41C 109.5
H41B C41 H41C 109.5
C39 C40 C32 118.6(7)
C39 C40 C42 118.2(7)
C32 C40 C42 123.1(7)
C40 C42 C41 111.7(7)
C40 C42 C43 110.8(7)
C41 C42 C43 110.4(7)
C40 C42 H42 107.9
C41 C42 H42 107.9
C43 C42 H42 107.9
C42 C43 H43A 109.5
C42 C43 H43B 109.5
H43A C43 H43B 109.5
C42 C43 H43C 109.5
H43A C43 H43C 109.5
H43B C43 H43C 109.5
C45 C44 H44A 109.5
C45 C44 H44B 109.5
H44A C44 H44B 109.5
C45 C44 H44C 109.5
H44A C44 H44C 109.5
H44B C44 H44C 109.5
O1 C45 C44 109.5(8)
O1 C45 H45A 109.8
C44 C45 H45A 109.8
O1 C45 H45B 109.8
C44 C45 H45B 109.8
H45A C45 H45B 108.2
O1 C46 C47 108.9(8)
O1 C46 H46A 109.9
C47 C46 H46A 109.9
O1 C46 H46B 109.9
C47 C46 H46B 109.9
H46A C46 H46B 108.3
C46 C47 H47A 109.5
C46 C47 H47B 109.5
H47A C47 H47B 109.5
C46 C47 H47C 109.5
H47A C47 H47C 109.5
H47B C47 H47C 109.5
N4 C48 Re2 174.5(7)
N4 C48 Na2 60.4(4)
Re2 C48 Na2 114.2(4)
C50 C49 C53 109.4(8)
C50 C49 Re2 72.9(5)
C53 C49 Re2 74.9(5)
C50 C49 H49 125.3
C53 C49 H49 125.3
Re2 C49 H49 118.7
C49 C50 C51 105.7(9)
C49 C50 Re2 69.1(5)
C51 C50 Re2 76.6(5)
C49 C50 H50 127.1
C51 C50 H50 127.1
Re2 C50 H50 119.2
C52 C51 C50 109.0(8)
C52 C51 Re2 73.0(5)
C50 C51 Re2 66.9(4)
C52 C51 H51 125.5
C50 C51 H51 125.5
Re2 C51 H51 126.2
C51 C52 C53 110.2(10)
C51 C52 Re2 72.7(5)
C53 C52 Re2 69.0(5)
C51 C52 H52 124.9
C53 C52 H52 124.9
Re2 C52 H52 125.0
C52 C53 C49 105.7(8)
C52 C53 Re2 75.4(5)
C49 C53 Re2 67.3(4)
C52 C53 H53 127.1
C49 C53 H53 127.1
Re2 C53 H53 121.9
C55 C54 H54A 109.5
C55 C54 H54B 109.5
H54A C54 H54B 109.5
C55 C54 H54C 109.5
H54A C54 H54C 109.5
H54B C54 H54C 109.5
N5 C55 C56 123.1(8)
N5 C55 C54 122.1(7)
C56 C55 C54 114.8(7)
N5 C55 Na2 97.5(5)
C56 C55 Na2 64.0(5)
C54 C55 Na2 105.9(5)
C55 C56 C57 128.0(6)
C55 C56 Na2 86.6(5)
C57 C56 Na2 101.3(5)
C55 C56 H56 116.0
C57 C56 H56 116.0
Na2 C56 H56 80.9
N6 C57 C56 121.9(7)
N6 C57 C58 121.2(7)
C56 C57 C58 116.9(6)
C57 C58 H58A 109.5
C57 C58 H58B 109.5
H58A C58 H58B 109.5
C57 C58 H58C 109.5
H58A C58 H58C 109.5
H58B C58 H58C 109.5
C67 C59 C60 120.2(7)
C67 C59 N5 120.4(7)
C60 C59 N5 119.4(7)
C64 C60 C59 119.0(8)
C64 C60 C62 118.7(8)
C59 C60 C62 122.3(7)
C62 C61 H61A 109.5
C62 C61 H61B 109.5
H61A C61 H61B 109.5
C62 C61 H61C 109.5
H61A C61 H61C 109.5
H61B C61 H61C 109.5
C61 C62 C60 111.9(9)
C61 C62 C63 110.0(8)
C60 C62 C63 109.7(9)
C61 C62 H62 108.4
C60 C62 H62 108.4
C63 C62 H62 108.4
C62 C63 H63A 109.5
C62 C63 H63B 109.5
H63A C63 H63B 109.5
C62 C63 H63C 109.5
H63A C63 H63C 109.5
H63B C63 H63C 109.5
C65 C64 C60 121.4(8)
C65 C64 H64 119.3
C60 C64 H64 119.3
C64 C65 C66 119.3(8)
C64 C65 H65 120.3
C66 C65 H65 120.3
C65 C66 C67 121.5(9)
C65 C66 H66 119.2
C67 C66 H66 119.2
C59 C67 C66 118.5(8)
C59 C67 C69 121.6(7)
C66 C67 C69 119.8(8)
C69 C68 H68A 109.5
C69 C68 H68B 109.5
H68A C68 H68B 109.5
C69 C68 H68C 109.5
H68A C68 H68C 109.5
H68B C68 H68C 109.5
C67 C69 C68 115.1(8)
C67 C69 C70 111.7(8)
C68 C69 C70 107.5(7)
C67 C69 H69 107.4
C68 C69 H69 107.4
C70 C69 H69 107.4
C69 C70 H70A 109.5
C69 C70 H70B 109.5
H70A C70 H70B 109.5
C69 C70 H70C 109.5
H70A C70 H70C 109.5
H70B C70 H70C 109.5
C72 C71 C79 120.6(7)
C72 C71 N6 118.6(6)
C79 C71 N6 120.8(6)
C76 C72 C71 118.9(8)
C76 C72 C74 119.5(7)
C71 C72 C74 121.6(7)
C74 C73 H73A 109.5
C74 C73 H73B 109.5
H73A C73 H73B 109.5
C74 C73 H73C 109.5
H73A C73 H73C 109.5
H73B C73 H73C 109.5
C72 C74 C73 112.3(7)
C72 C74 C75 112.4(7)
C73 C74 C75 108.9(7)
C72 C74 H74 107.7
C73 C74 H74 107.7
C75 C74 H74 107.7
C74 C75 H75A 109.5
C74 C75 H75B 109.5
H75A C75 H75B 109.5
C74 C75 H75C 109.5
H75A C75 H75C 109.5
H75B C75 H75C 109.5
C72 C76 C77 121.7(8)
C72 C76 H76 119.1
C77 C76 H76 119.1
C78 C77 C76 117.8(8)
C78 C77 H77 121.1
C76 C77 H77 121.1
C77 C78 C79 122.8(8)
C77 C78 H78 118.6
C79 C78 H78 118.6
C78 C79 C71 118.2(7)
C78 C79 C81 118.8(7)
C71 C79 C81 123.0(7)
C81 C80 H80A 109.5
C81 C80 H80B 109.5
H80A C80 H80B 109.5
C81 C80 H80C 109.5
H80A C80 H80C 109.5
H80B C80 H80C 109.5
C79 C81 C82 110.9(7)
C79 C81 C80 111.6(7)
C82 C81 C80 110.4(8)
C79 C81 H81 107.9
C82 C81 H81 107.9
C80 C81 H81 107.9
C81 C82 H82A 109.5
C81 C82 H82B 109.5
H82A C82 H82B 109.5
C81 C82 H82C 109.5
H82A C82 H82C 109.5
H82B C82 H82C 109.5
C89 C83 C84 120.5(7)
C89 C83 N4 122.7(7)
C84 C83 N4 116.7(7)
C86 C84 C83 118.7(9)
C86 C84 C85 119.9(8)
C83 C84 C85 121.3(7)
C84 C85 H85A 109.5
C84 C85 H85B 109.5
H85A C85 H85B 109.5
C84 C85 H85C 109.5
H85A C85 H85C 109.5
H85B C85 H85C 109.5
C84 C86 C87 120.2(9)
C84 C86 H86 119.9
C87 C86 H86 119.9
C88 C87 C86 119.8(9)
C88 C87 H87 120.1
C86 C87 H87 120.1
C87 C88 C89 122.1(10)
C87 C88 H88 119.0
C89 C88 H88 119.0
C88 C89 C83 118.4(9)
C88 C89 C90 118.5(8)
C83 C89 C90 123.1(7)
C89 C90 H90A 109.5
C89 C90 H90B 109.5
H90A C90 H90B 109.5
C89 C90 H90C 109.5
H90A C90 H90C 109.5
H90B C90 H90C 109.5
C92 C91 H91A 109.5
C92 C91 H91B 109.5
H91A C91 H91B 109.5
C92 C91 H91C 109.5
H91A C91 H91C 109.5
H91B C91 H91C 109.5
O2 C92 C91 110.5(16)
O2 C92 H92A 109.5
C91 C92 H92A 109.5
O2 C92 H92B 109.5
C91 C92 H92B 109.5
H92A C92 H92B 108.1
C94 C93 O2 110(2)
C94 C93 Na2 120.0(18)
O2 C93 Na2 36.2(8)
C94 C93 H93A 109.7
O2 C93 H93A 109.7
Na2 C93 H93A 126.5
C94 C93 H93B 109.7
O2 C93 H93B 109.7
Na2 C93 H93B 73.7
H93A C93 H93B 108.2
C93 C94 H94A 109.5
C93 C94 H94B 109.5
H94A C94 H94B 109.5
C93 C94 H94C 109.5
H94A C94 H94C 109.5
H94B C94 H94C 109.5
C1 N1 C7 131.5(6)
C1 N1 Na1 87.0(5)
C7 N1 Na1 139.8(5)
C18 N2 C20 118.6(6)
C18 N2 Re1 122.8(5)
C20 N2 Re1 118.6(5)
C16 N3 C32 118.4(6)
C16 N3 Re1 125.8(5)
C32 N3 Re1 115.6(4)
C48 N4 C83 129.1(7)
C48 N4 Na2 90.6(5)
C83 N4 Na2 137.7(5)
C55 N5 C59 118.4(6)
C55 N5 Re2 126.4(5)
C59 N5 Re2 115.2(4)
C57 N6 C71 116.6(6)
C57 N6 Re2 126.5(5)
C71 N6 Re2 116.7(4)
C45 O1 C46 112.7(7)
C45 O1 Na1 126.2(6)
C46 O1 Na1 119.6(6)
C93 O2 C92 114.8(15)
C93 O2 Na2 120.9(13)
C92 O2 Na2 122.1(14)
O1 Na1 N1 133.4(3)
O1 Na1 C17 108.9(3)
N1 Na1 C17 117.5(3)
O1 Na1 C1 162.8(3)
N1 Na1 C1 29.7(2)
C17 Na1 C1 88.3(3)
O1 Na1 C18 116.5(3)
N1 Na1 C18 106.4(2)
C17 Na1 C18 28.4(2)
C1 Na1 C18 78.1(2)
O1 Na1 C16 120.7(3)
N1 Na1 C16 100.1(2)
C17 Na1 C16 27.5(2)
C1 Na1 C16 75.2(2)
C18 Na1 C16 49.8(2)
O2 Na2 N4 135.3(5)
N4 Na2 O2A 134.6(5)
O2 Na2 C56 103.9(5)
N4 Na2 C56 113.7(3)
O2A Na2 C56 111.2(5)
O2 Na2 C48 161.7(6)
N4 Na2 C48 28.9(2)
O2A Na2 C48 162.4(5)
C56 Na2 C48 86.2(3)
O2 Na2 C55 116.4(5)
N4 Na2 C55 108.2(3)
O2A Na2 C55 114.1(5)
C56 Na2 C55 29.3(2)
C48 Na2 C55 79.8(3)
N4 Na2 C92A 115.8(6)
O2A Na2 C92A 26.0(8)
C56 Na2 C92A 128.7(6)
C48 Na2 C92A 138.4(6)
C55 Na2 C92A 118.3(6)
O2 Na2 C93 22.9(6)
N4 Na2 C93 138.9(4)
C56 Na2 C93 85.1(4)
C48 Na2 C93 150.0(4)
C55 Na2 C93 105.0(4)
C1 Re1 N3 92.7(3)
C1 Re1 N2 96.5(3)
N3 Re1 N2 85.4(2)
C1 Re1 C2 93.3(3)
N3 Re1 C2 128.0(3)
N2 Re1 C2 144.7(3)
C1 Re1 C6 116.4(3)
N3 Re1 C6 96.2(3)
N2 Re1 C6 146.8(3)
C2 Re1 C6 36.9(3)
C1 Re1 C3 105.2(3)
N3 Re1 C3 155.7(3)
N2 Re1 C3 108.3(3)
C2 Re1 C3 36.5(3)
C6 Re1 C3 61.3(3)
C1 Re1 C5 152.9(4)
N3 Re1 C5 97.1(2)
N2 Re1 C5 109.4(3)
C2 Re1 C5 61.0(3)
C6 Re1 C5 37.5(4)
C3 Re1 C5 59.8(3)
C1 Re1 C4 139.6(3)
N3 Re1 C4 127.3(3)
N2 Re1 C4 92.2(3)
C2 Re1 C4 59.8(3)
C6 Re1 C4 60.6(3)
C3 Re1 C4 35.4(3)
C5 Re1 C4 35.1(3)
C48 Re2 N6 90.6(3)
C48 Re2 N5 94.8(3)
N6 Re2 N5 84.3(2)
C48 Re2 C49 93.9(4)
N6 Re2 C49 132.0(3)
N5 Re2 C49 142.6(4)
C48 Re2 C50 115.4(4)
N6 Re2 C50 98.3(3)
N5 Re2 C50 149.6(3)
C49 Re2 C50 38.0(4)
C48 Re2 C53 108.8(3)
N6 Re2 C53 157.2(3)
N5 Re2 C53 105.3(3)
C49 Re2 C53 37.8(4)
C50 Re2 C53 62.9(4)
C48 Re2 C51 151.6(4)
N6 Re2 C51 97.6(2)
N5 Re2 C51 113.1(3)
C49 Re2 C51 60.6(3)
C50 Re2 C51 36.5(3)
C53 Re2 C51 59.7(3)
C48 Re2 C52 144.1(3)
N6 Re2 C52 125.0(3)
N5 Re2 C52 93.3(3)
C49 Re2 C52 60.3(4)
C50 Re2 C52 60.3(4)
C53 Re2 C52 35.6(3)
C51 Re2 C52 34.4(3)
O2A C92A C91A 110(2)
O2A C92A Na2 45.3(11)
C91A C92A Na2 71.0(14)
O2A C92A H92C 109.7
C91A C92A H92C 109.7
Na2 C92A H92C 102.5
O2A C92A H92D 109.7
C91A C92A H92D 109.7
Na2 C92A H92D 146.5
H92C C92A H92D 108.2
O2A C93A C94A 113(3)
O2A C93A H93C 109.1
C94A C93A H93C 109.1
O2A C93A H93D 109.1
C94A C93A H93D 109.1
H93C C93A H93D 107.8
C92A C91A H91D 109.5
C92A C91A H91E 109.5
H91D C91A H91E 109.5
C92A C91A H91F 109.5
H91D C91A H91F 109.5
H91E C91A H91F 109.5
C93A O2A C92A 112(2)
C93A O2A Na2 134.1(17)
C92A O2A Na2 108.7(16)
C93A C94A H94D 109.5
C93A C94A H94E 109.5
H94D C94A H94E 109.5
C93A C94A H94F 109.5
H94D C94A H94F 109.5
H94E C94A H94F 109.5

loop_
_geom_bond_atom_site_label_1
_geom_bond_atom_site_label_2
_geom_bond_distance
C1 N1 1.294(9)
C1 Re1 1.821(7)
C1 Na1 2.612(8)
C2 C6 1.401(12)
C2 C3 1.407(12)
C2 Re1 2.202(8)
C2 H2 0.9500
C3 C4 1.407(13)
C3 Re1 2.288(7)
C3 H3 0.9500
C4 C5 1.405(12)
C4 Re1 2.340(8)
C4 H4 0.9500
C5 C6 1.460(14)
C5 Re1 2.314(7)
C5 H5 0.9500
C6 Re1 2.219(7)
C6 H6 0.9500
C7 N1 1.403(10)
C7 C8 1.404(12)
C7 C13 1.405(11)
C8 C10 1.382(13)
C8 C9 1.508(12)
C9 H9A 0.9800
C9 H9B 0.9800
C9 H9C 0.9800
C10 C11 1.383(14)
C10 H10 0.9500
C11 C12 1.365(14)
C11 H11 0.9500
C12 C13 1.395(13)
C12 H12 0.9500
C13 C14 1.485(12)
C14 H14A 0.9800
C14 H14B 0.9800
C14 H14C 0.9800
C15 C16 1.502(11)
C15 H15A 0.9800
C15 H15B 0.9800
C15 H15C 0.9800
C16 N3 1.329(10)
C16 C17 1.404(11)
C16 Na1 3.027(8)
C17 C18 1.415(11)
C17 Na1 2.541(8)
C17 H17 0.9500
C18 N2 1.345(9)
C18 C19 1.537(11)
C18 Na1 2.974(9)
C19 H19A 0.9800
C19 H19B 0.9800
C19 H19C 0.9800
C20 C28 1.398(11)
C20 N2 1.409(10)
C20 C21 1.414(11)
C21 C25 1.393(13)
C21 C23 1.510(13)
C22 C23 1.509(15)
C22 H22A 0.9800
C22 H22B 0.9800
C22 H22C 0.9800
C23 C24 1.533(17)
C23 H23 1.0000
C24 H24A 0.9800
C24 H24B 0.9800
C24 H24C 0.9800
C25 C26 1.357(14)
C25 H25 0.9500
C26 C27 1.393(12)
C26 H26 0.9500
C27 C28 1.395(11)
C27 H27 0.9500
C28 C30 1.525(11)
C29 C30 1.519(13)
C29 H29A 0.9800
C29 H29B 0.9800
C29 H29C 0.9800
C30 C31 1.542(12)
C30 H30 1.0000
C31 H31A 0.9800
C31 H31B 0.9800
C31 H31C 0.9800
C32 C40 1.396(11)
C32 C33 1.405(10)
C32 N3 1.453(9)
C33 C37 1.415(11)
C33 C35 1.518(13)
C34 C35 1.540(11)
C34 H34A 0.9800
C34 H34B 0.9800
C34 H34C 0.9800
C35 C36 1.514(13)
C35 H35 1.0000
C36 H36A 0.9800
C36 H36B 0.9800
C36 H36C 0.9800
C37 C38 1.364(13)
C37 H37 0.9500
C38 C39 1.390(12)
C38 H38 0.9500
C39 C40 1.387(11)
C39 H39 0.9500
C41 C42 1.532(12)
C41 H41A 0.9800
C41 H41B 0.9800
C41 H41C 0.9800
C40 C42 1.528(11)
C42 C43 1.533(12)
C42 H42 1.0000
C43 H43A 0.9800
C43 H43B 0.9800
C43 H43C 0.9800
C44 C45 1.442(16)
C44 H44A 0.9800
C44 H44B 0.9800
C44 H44C 0.9800
C45 O1 1.400(12)
C45 H45A 0.9900
C45 H45B 0.9900
C46 O1 1.431(12)
C46 C47 1.473(15)
C46 H46A 0.9900
C46 H46B 0.9900
C47 H47A 0.9800
C47 H47B 0.9800
C47 H47C 0.9800
C48 N4 1.275(9)
C48 Re2 1.832(7)
C48 Na2 2.634(8)
C49 C50 1.431(14)
C49 C53 1.441(15)
C49 Re2 2.171(8)
C49 H49 0.9500
C50 C51 1.437(14)
C50 Re2 2.220(8)
C50 H50 0.9500
C51 C52 1.389(13)
C51 Re2 2.349(7)
C51 H51 0.9500
C52 C53 1.416(13)
C52 Re2 2.353(8)
C52 H52 0.9500
C53 Re2 2.271(8)
C53 H53 0.9500
C54 C55 1.520(11)
C54 H54A 0.9800
C54 H54B 0.9800
C54 H54C 0.9800
C55 N5 1.309(10)
C55 C56 1.394(11)
C55 Na2 2.841(9)
C56 C57 1.432(10)
C56 Na2 2.558(9)
C56 H56 0.9500
C57 N6 1.309(9)
C57 C58 1.518(10)
C58 H58A 0.9800
C58 H58B 0.9800
C58 H58C 0.9800
C59 C67 1.391(11)
C59 C60 1.409(11)
C59 N5 1.460(9)
C60 C64 1.377(12)
C60 C62 1.534(13)
C61 C62 1.498(16)
C61 H61A 0.9800
C61 H61B 0.9800
C61 H61C 0.9800
C62 C63 1.569(15)
C62 H62 1.0000
C63 H63A 0.9800
C63 H63B 0.9800
C63 H63C 0.9800
C64 C65 1.373(13)
C64 H64 0.9500
C65 C66 1.376(12)
C65 H65 0.9500
C66 C67 1.392(12)
C66 H66 0.9500
C67 C69 1.510(12)
C68 C69 1.524(13)
C68 H68A 0.9800
C68 H68B 0.9800
C68 H68C 0.9800
C69 C70 1.536(13)
C69 H69 1.0000
C70 H70A 0.9800
C70 H70B 0.9800
C70 H70C 0.9800
C71 C72 1.407(10)
C71 C79 1.415(11)
C71 N6 1.456(9)
C72 C76 1.370(11)
C72 C74 1.526(12)
C73 C74 1.539(10)
C73 H73A 0.9800
C73 H73B 0.9800
C73 H73C 0.9800
C74 C75 1.540(12)
C74 H74 1.0000
C75 H75A 0.9800
C75 H75B 0.9800
C75 H75C 0.9800
C76 C77 1.418(13)
C76 H76 0.9500
C77 C78 1.378(11)
C77 H77 0.9500
C78 C79 1.380(10)
C78 H78 0.9500
C79 C81 1.521(11)
C80 C81 1.532(13)
C80 H80A 0.9800
C80 H80B 0.9800
C80 H80C 0.9800
C81 C82 1.528(12)
C81 H81 1.0000
C82 H82A 0.9800
C82 H82B 0.9800
C82 H82C 0.9800
C83 C89 1.400(12)
C83 C84 1.410(11)
C83 N4 1.415(10)
C84 C86 1.391(12)
C84 C85 1.488(13)
C85 H85A 0.9800
C85 H85B 0.9800
C85 H85C 0.9800
C86 C87 1.403(15)
C86 H86 0.9500
C87 C88 1.356(14)
C87 H87 0.9500
C88 C89 1.388(12)
C88 H88 0.9500
C89 C90 1.517(12)
C90 H90A 0.9800
C90 H90B 0.9800
C90 H90C 0.9800
C91 C92 1.46(4)
C91 H91A 0.9800
C91 H91B 0.9800
C91 H91C 0.9800
C92 O2 1.45(2)
C92 H92A 0.9900
C92 H92B 0.9900
C93 C94 1.37(6)
C93 O2 1.41(3)
C93 Na2 3.11(2)
C93 H93A 0.9900
C93 H93B 0.9900
C94 H94A 0.9800
C94 H94B 0.9800
C94 H94C 0.9800
N1 Na1 2.336(7)
N2 Re1 2.169(6)
N3 Re1 2.149(6)
N4 Na2 2.291(7)
N5 Re2 2.157(6)
N6 Re2 2.139(6)
O1 Na1 2.270(6)
O2 Na2 2.141(15)
Na2 O2A 2.334(18)
Na2 C92A 3.11(3)
C92A O2A 1.44(3)
C92A C91A 1.44(4)
C92A H92C 0.9900
C92A H92D 0.9900
C93A O2A 1.42(3)
C93A C94A 1.55(7)
C93A H93C 0.9900
C93A H93D 0.9900
C91A H91D 0.9800
C91A H91E 0.9800
C91A H91F 0.9800
C94A H94D 0.9800
C94A H94E 0.9800
C94A H94F 0.9800
